data_4110171
loop_
_publ_author_name
'Erin M. Forbeck'
'Cory D. Evans'
'John A. Gilleran'
'Pixu Li'
'Madeleine M. Joulli\'e'

_publ_section_title
;
 A Regio- and Stereoselective Approach to Quaternary Centers from Chiral
 Trisubstituted Aziridines
;
_journal_name_full 'Journal of the American Chemical Society'
_journal_page_first 14463
_journal_page_last 14469
_journal_paper_doi 10.1021/ja0758077
_journal_volume 129
_journal_year 2007
_chemical_formula_sum 'C24 H32 N2 O6 S Si'
_chemical_formula_weight 504.67
_space_group_IT_number 19
_symmetry_cell_setting orthorhombic
_symmetry_Int_Tables_number 19
_symmetry_space_group_name_Hall 'P 2ac 2ab'
_symmetry_space_group_name_H-M 'P 21 21 21'
_atom_sites_solution_hydrogens geom
_atom_sites_solution_primary direct
_audit_creation_method SHELXL-97
_cell_angle_alpha 90.00
_cell_angle_beta 90.00
_cell_angle_gamma 90.00
_cell_formula_units_Z 4
_cell_length_a 9.9782(9)
_cell_length_b 13.6465(13)
_cell_length_c 18.8212(17)
_cell_measurement_temperature 143(1)
_cell_volume 2562.8(4)
_computing_data_collection 'CrystalClear (Rigaku, 1999)'
_computing_data_reduction 'CrystalClear (Rigaku, 1999)'
_computing_structure_refinement 'SHELXL-97 (Sheldrick, 1997)'
_computing_structure_solution 'SIR97 (Altomare, 1999)'
_diffrn_ambient_temperature 143(1)
_diffrn_measured_fraction_theta_full 0.998
_diffrn_measured_fraction_theta_max 0.998
_diffrn_measurement_device 'CCD Area Detector'
_diffrn_measurement_device_type 'Rigaku Mercury'
_diffrn_measurement_method 'phi and omega rotations'
_diffrn_radiation_monochromator graphite
_diffrn_radiation_source 'rotating anode'
_diffrn_radiation_type MoK\a
_diffrn_radiation_wavelength 0.71069
_diffrn_reflns_av_R_equivalents 0.0319
_diffrn_reflns_av_sigmaI/netI 0.0325
_diffrn_reflns_limit_h_max 11
_diffrn_reflns_limit_h_min -11
_diffrn_reflns_limit_k_max 15
_diffrn_reflns_limit_k_min -16
_diffrn_reflns_limit_l_max 22
_diffrn_reflns_limit_l_min -20
_diffrn_reflns_number 19435
_diffrn_reflns_theta_full 25.02
_diffrn_reflns_theta_max 25.02
_diffrn_reflns_theta_min 2.53
_exptl_absorpt_coefficient_mu 0.214
_exptl_absorpt_correction_T_max 1.0000
_exptl_absorpt_correction_T_min 0.7778
_exptl_absorpt_correction_type multi-scan
_exptl_crystal_density_diffrn 1.308
_exptl_crystal_F_000 1072
_exptl_crystal_size_max 0.30
_exptl_crystal_size_mid 0.20
_exptl_crystal_size_min 0.18
_refine_diff_density_max 0.208
_refine_diff_density_min -0.298
_refine_diff_density_rms 0.046
_refine_ls_abs_structure_details 'Flack H D (1983), Acta Cryst. A39, 876-881'
_refine_ls_abs_structure_Flack -0.14(7)
_refine_ls_extinction_method none
_refine_ls_goodness_of_fit_ref 1.105
_refine_ls_hydrogen_treatment constr
_refine_ls_matrix_type full
_refine_ls_number_parameters 314
_refine_ls_number_reflns 4513
_refine_ls_number_restraints 0
_refine_ls_restrained_S_all 1.105
_refine_ls_R_factor_all 0.0402
_refine_ls_R_factor_gt 0.0370
_refine_ls_shift/su_max 0.000
_refine_ls_shift/su_mean 0.000
_refine_ls_structure_factor_coef Fsqd
_refine_ls_weighting_details 'calc w=1/[\s^2^(Fo^2^)+(0.0487P)^2^+0.3423P] where P=(Fo^2^+2Fc^2^)/3'
_refine_ls_weighting_scheme calc
_refine_ls_wR_factor_gt 0.0894
_refine_ls_wR_factor_ref 0.0929
_reflns_number_gt 4269
_reflns_number_total 4513
_reflns_threshold_expression >2sigma(I)
_cod_data_source_file ja0758077si20070808_042952.cif
_cod_data_source_block shelxl
_cod_original_sg_symbol_H-M 'P 21 21 21 '
_cod_database_code 4110171

loop_
_symmetry_equiv_pos_as_xyz
'x, y, z'
'x+1/2, -y+1/2, -z'
'-x, y+1/2, -z+1/2'
'-x+1/2, -y, z+1/2'

loop_
_atom_site_label
_atom_site_type_symbol
_atom_site_fract_x
_atom_site_fract_y
_atom_site_fract_z
_atom_site_U_iso_or_equiv
_atom_site_adp_type
_atom_site_occupancy
_atom_site_symmetry_multiplicity
_atom_site_calc_flag
_atom_site_refinement_flags
C1 C 0.4871(2) 0.28129(17) 0.56260(12) 0.0286(5) Uani 1 1 d .
C2 C 0.5578(2) 0.26510(18) 0.49865(12) 0.0320(5) Uani 1 1 d .
C3 C 0.5844(3) 0.1714(2) 0.47432(14) 0.0403(6) Uani 1 1 d .
H3 H 0.6297 0.1624 0.4316 0.054 Uiso 1 1 calc R
C4 C 0.5440(3) 0.0918(2) 0.51326(15) 0.0458(7) Uani 1 1 d .
H4 H 0.5639 0.0288 0.4976 0.061 Uiso 1 1 calc R
C5 C 0.4735(3) 0.10509(19) 0.57598(14) 0.0420(6) Uani 1 1 d .
H5 H 0.4452 0.0511 0.6022 0.056 Uiso 1 1 calc R
C6 C 0.4453(2) 0.19898(17) 0.59945(12) 0.0329(5) Uani 1 1 d .
H6 H 0.3968 0.2070 0.6413 0.044 Uiso 1 1 calc R
C7 C 0.5983(2) 0.46943(16) 0.69577(11) 0.0263(5) Uani 1 1 d .
H7 H 0.5238 0.4520 0.7272 0.035 Uiso 1 1 calc R
C8 C 0.7135(2) 0.39586(16) 0.70989(11) 0.0258(5) Uani 1 1 d .
C9 C 0.7155(2) 0.21649(16) 0.71409(13) 0.0320(5) Uani 1 1 d .
C10 C 0.7740(3) 0.16658(18) 0.65770(15) 0.0427(6) Uani 1 1 d .
H10 H 0.7736 0.1933 0.6122 0.057 Uiso 1 1 calc R
C11 C 0.8328(3) 0.0763(2) 0.6705(2) 0.0605(9) Uani 1 1 d .
H11 H 0.8721 0.0421 0.6332 0.080 Uiso 1 1 calc R
C12 C 0.8336(3) 0.0370(2) 0.7372(2) 0.0707(11) Uani 1 1 d .
H12 H 0.8732 -0.0237 0.7450 0.094 Uiso 1 1 calc R
C13 C 0.7757(3) 0.0871(2) 0.79323(19) 0.0578(9) Uani 1 1 d .
H13 H 0.7768 0.0598 0.8385 0.077 Uiso 1 1 calc R
C14 C 0.7159(3) 0.17776(18) 0.78247(14) 0.0401(6) Uani 1 1 d .
H14 H 0.6771 0.2118 0.8200 0.053 Uiso 1 1 calc R
C15 C 0.6341(2) 0.57632(16) 0.71012(12) 0.0293(5) Uani 1 1 d .
H15A H 0.5530 0.6152 0.7138 0.039 Uiso 1 1 calc R
H15B H 0.6825 0.5816 0.7547 0.039 Uiso 1 1 calc R
C16 C 0.8846(2) 0.75215(18) 0.72494(12) 0.0360(6) Uani 1 1 d .
H16A H 0.8308 0.7686 0.7655 0.054 Uiso 1 1 calc R
H16B H 0.9423 0.8062 0.7135 0.054 Uiso 1 1 calc R
H16C H 0.9379 0.6954 0.7355 0.054 Uiso 1 1 calc R
C17 C 0.6303(2) 0.81328(18) 0.64760(14) 0.0368(6) Uani 1 1 d .
H17A H 0.5717 0.7981 0.6087 0.055 Uiso 1 1 calc R
H17B H 0.6636 0.8789 0.6423 0.055 Uiso 1 1 calc R
H17C H 0.5819 0.8080 0.6915 0.055 Uiso 1 1 calc R
C18 C 0.8706(2) 0.72467(17) 0.56200(11) 0.0292(5) Uani 1 1 d .
C19 C 1.0067(2) 0.67493(18) 0.57435(13) 0.0351(6) Uani 1 1 d .
H19A H 0.9929 0.6121 0.5961 0.053 Uiso 1 1 calc R
H19B H 1.0605 0.7151 0.6050 0.053 Uiso 1 1 calc R
H19C H 1.0516 0.6665 0.5297 0.053 Uiso 1 1 calc R
C20 C 0.8930(3) 0.82922(19) 0.53548(14) 0.0406(6) Uani 1 1 d .
H20A H 0.9455 0.8277 0.4928 0.061 Uiso 1 1 calc R
H20B H 0.9394 0.8663 0.5712 0.061 Uiso 1 1 calc R
H20C H 0.8080 0.8594 0.5258 0.061 Uiso 1 1 calc R
C21 C 0.7957(2) 0.6662(2) 0.50499(12) 0.0384(6) Uani 1 1 d .
H21A H 0.7066 0.6917 0.4998 0.058 Uiso 1 1 calc R
H21B H 0.7912 0.5986 0.5189 0.058 Uiso 1 1 calc R
H21C H 0.8424 0.6716 0.4606 0.058 Uiso 1 1 calc R
C22 C 0.8314(2) 0.40302(18) 0.65917(12) 0.0323(5) Uani 1 1 d .
H22A H 0.8948 0.3522 0.6698 0.048 Uiso 1 1 calc R
H22B H 0.8737 0.4658 0.6644 0.048 Uiso 1 1 calc R
H22C H 0.8003 0.3956 0.6112 0.048 Uiso 1 1 calc R
C23 C 0.7597(2) 0.40892(16) 0.78409(12) 0.0303(5) Uani 1 1 d .
C24 C 0.7983(2) 0.42787(18) 0.84147(13) 0.0380(6) Uani 1 1 d .
H24 H 0.8289 0.4429 0.8869 0.050 Uiso 1 1 calc R
S1 S 0.42920(5) 0.39760(4) 0.59310(3) 0.02943(15) Uani 1 1 d .
Si1 Si 0.77390(6) 0.72556(4) 0.64813(3) 0.02634(15) Uani 1 1 d .
N1 N 0.6103(2) 0.34612(17) 0.45552(10) 0.0375(5) Uani 1 1 d .
N2 N 0.54943(18) 0.46371(13) 0.62256(9) 0.0280(4) Uani 1 1 d .
H2 H 0.5899 0.5000 0.5919 0.037 Uiso 1 1 calc R
O1 O 0.6504(2) 0.42030(14) 0.48489(9) 0.0491(5) Uani 1 1 d .
O2 O 0.6143(2) 0.33371(16) 0.39107(9) 0.0545(5) Uani 1 1 d .
O3 O 0.37699(17) 0.44534(13) 0.53121(9) 0.0400(4) Uani 1 1 d .
O4 O 0.34193(15) 0.37628(12) 0.65158(9) 0.0358(4) Uani 1 1 d .
O5 O 0.64433(15) 0.30254(11) 0.70113(8) 0.0291(4) Uani 1 1 d .
O6 O 0.71512(15) 0.61194(11) 0.65334(8) 0.0309(4) Uani 1 1 d .

loop_
_atom_site_aniso_label
_atom_site_aniso_U_11
_atom_site_aniso_U_22
_atom_site_aniso_U_33
_atom_site_aniso_U_23
_atom_site_aniso_U_13
_atom_site_aniso_U_12
C1 0.0272(11) 0.0259(12) 0.0328(12) -0.0049(10) -0.0020(9) -0.0007(10)
C2 0.0299(12) 0.0343(14) 0.0318(12) -0.0051(10) -0.0059(10) -0.0026(11)
C3 0.0357(14) 0.0475(17) 0.0378(13) -0.0134(12) -0.0045(12) 0.0036(12)
C4 0.0432(14) 0.0333(15) 0.0608(17) -0.0169(13) -0.0085(14) 0.0052(12)
C5 0.0414(13) 0.0288(14) 0.0558(16) -0.0012(12) -0.0008(13) -0.0049(11)
C6 0.0333(12) 0.0297(13) 0.0356(13) -0.0022(10) -0.0001(11) -0.0053(10)
C7 0.0303(11) 0.0246(12) 0.0239(11) -0.0013(9) 0.0035(9) 0.0019(9)
C8 0.0299(11) 0.0207(11) 0.0268(11) -0.0005(9) -0.0002(9) -0.0036(10)
C9 0.0312(11) 0.0182(12) 0.0465(14) 0.0026(10) -0.0076(11) -0.0031(10)
C10 0.0366(13) 0.0303(14) 0.0611(17) -0.0093(12) -0.0014(13) -0.0016(11)
C11 0.0450(16) 0.0305(16) 0.106(3) -0.0188(17) -0.0080(17) 0.0042(12)
C12 0.0523(18) 0.0224(16) 0.137(3) 0.003(2) -0.035(2) -0.0008(14)
C13 0.0546(17) 0.0348(17) 0.084(2) 0.0219(16) -0.0331(17) -0.0170(14)
C14 0.0380(13) 0.0274(13) 0.0550(16) 0.0090(12) -0.0111(12) -0.0119(11)
C15 0.0347(12) 0.0237(12) 0.0295(12) 0.0004(10) 0.0057(10) 0.0002(10)
C16 0.0393(13) 0.0374(15) 0.0312(12) -0.0015(11) -0.0036(11) 0.0022(11)
C17 0.0342(12) 0.0330(14) 0.0434(14) -0.0003(11) 0.0011(12) 0.0035(10)
C18 0.0300(11) 0.0272(12) 0.0302(11) 0.0030(10) -0.0011(9) -0.0011(10)
C19 0.0339(12) 0.0344(14) 0.0368(13) 0.0029(11) 0.0034(11) 0.0011(11)
C20 0.0389(14) 0.0356(15) 0.0473(15) 0.0093(12) 0.0045(12) -0.0021(11)
C21 0.0362(13) 0.0461(16) 0.0331(13) -0.0039(11) 0.0017(11) -0.0026(12)
C22 0.0317(12) 0.0314(13) 0.0338(12) 0.0017(11) 0.0050(10) 0.0038(10)
C23 0.0329(12) 0.0246(12) 0.0335(12) -0.0004(10) 0.0040(10) -0.0012(10)
C24 0.0422(14) 0.0364(14) 0.0353(13) -0.0010(11) -0.0022(12) 0.0006(11)
S1 0.0288(3) 0.0244(3) 0.0352(3) -0.0005(2) -0.0015(2) -0.0005(2)
Si1 0.0297(3) 0.0206(3) 0.0287(3) -0.0004(2) 0.0003(3) -0.0013(3)
N1 0.0369(12) 0.0458(14) 0.0298(12) 0.0011(10) -0.0006(9) 0.0002(10)
N2 0.0334(10) 0.0240(10) 0.0264(9) 0.0038(8) -0.0022(8) -0.0061(8)
O1 0.0648(12) 0.0487(13) 0.0338(9) -0.0004(9) 0.0028(9) -0.0233(10)
O2 0.0705(13) 0.0676(14) 0.0253(9) -0.0014(9) 0.0017(9) 0.0028(11)
O3 0.0441(10) 0.0330(10) 0.0430(9) 0.0043(8) -0.0139(8) 0.0036(8)
O4 0.0315(8) 0.0329(10) 0.0431(9) -0.0041(8) 0.0094(8) -0.0013(7)
O5 0.0307(8) 0.0196(8) 0.0370(8) 0.0005(7) -0.0043(7) -0.0018(6)
O6 0.0374(8) 0.0252(9) 0.0302(8) -0.0022(7) 0.0082(7) -0.0045(7)

loop_
_atom_type_symbol
_atom_type_description
_atom_type_scat_dispersion_real
_atom_type_scat_dispersion_imag
_atom_type_scat_source
C C 0.0033 0.0016 'International Tables Vol C Tables 4.2.6.8 and 6.1.1.4'
H H 0.0000 0.0000 'International Tables Vol C Tables 4.2.6.8 and 6.1.1.4'
N N 0.0061 0.0033 'International Tables Vol C Tables 4.2.6.8 and 6.1.1.4'
O O 0.0106 0.0060 'International Tables Vol C Tables 4.2.6.8 and 6.1.1.4'
S S 0.1246 0.1234 'International Tables Vol C Tables 4.2.6.8 and 6.1.1.4'
Si Si 0.0817 0.0704 'International Tables Vol C Tables 4.2.6.8 and 6.1.1.4'

loop_
_geom_angle_atom_site_label_1
_geom_angle_atom_site_label_2
_geom_angle_atom_site_label_3
_geom_angle
C6 C1 C2 116.8(2)
C6 C1 S1 117.58(16)
C2 C1 S1 125.10(18)
C3 C2 C1 121.5(2)
C3 C2 N1 116.4(2)
C1 C2 N1 122.1(2)
C4 C3 C2 119.9(2)
C3 C4 C5 120.1(2)
C6 C5 C4 119.7(2)
C5 C6 C1 122.0(2)
N2 C7 C15 107.19(17)
N2 C7 C8 111.98(17)
C15 C7 C8 114.59(19)
O5 C8 C23 111.04(16)
O5 C8 C22 110.60(17)
C23 C8 C22 110.09(18)
O5 C8 C7 101.30(16)
C23 C8 C7 108.35(18)
C22 C8 C7 115.18(18)
C10 C9 C14 121.3(2)
C10 C9 O5 119.6(2)
C14 C9 O5 118.9(2)
C11 C10 C9 118.8(3)
C12 C11 C10 120.7(3)
C11 C12 C13 120.3(3)
C12 C13 C14 120.6(3)
C13 C14 C9 118.4(3)
O6 C15 C7 109.01(17)
C20 C18 C21 109.20(19)
C20 C18 C19 109.5(2)
C21 C18 C19 107.87(19)
C20 C18 Si1 110.44(16)
C21 C18 Si1 110.83(15)
C19 C18 Si1 108.97(15)
C24 C23 C8 174.1(2)
O3 S1 O4 119.71(10)
O3 S1 N2 107.34(10)
O4 S1 N2 107.68(9)
O3 S1 C1 105.12(11)
O4 S1 C1 105.27(10)
N2 S1 C1 111.73(10)
O6 Si1 C16 110.30(10)
O6 Si1 C17 109.15(10)
C16 Si1 C17 109.60(11)
O6 Si1 C18 103.03(9)
C16 Si1 C18 111.48(10)
C17 Si1 C18 113.09(11)
O1 N1 O2 123.5(2)
O1 N1 C2 119.42(18)
O2 N1 C2 117.1(2)
C7 N2 S1 127.32(15)
C9 O5 C8 118.37(15)
C15 O6 Si1 124.26(13)

loop_
_geom_bond_atom_site_label_1
_geom_bond_atom_site_label_2
_geom_bond_distance
C1 C6 1.384(3)
C1 C2 1.412(3)
C1 S1 1.784(2)
C2 C3 1.384(3)
C2 N1 1.468(3)
C3 C4 1.371(4)
C4 C5 1.386(4)
C5 C6 1.384(3)
C7 N2 1.464(3)
C7 C15 1.526(3)
C7 C8 1.548(3)
C8 O5 1.458(2)
C8 C23 1.482(3)
C8 C22 1.519(3)
C9 C10 1.389(3)
C9 C14 1.391(3)
C9 O5 1.394(3)
C10 C11 1.385(4)
C11 C12 1.365(5)
C12 C13 1.384(5)
C13 C14 1.388(4)
C15 O6 1.426(3)
C16 Si1 1.855(2)
C17 Si1 1.867(2)
C18 C20 1.528(3)
C18 C21 1.532(3)
C18 C19 1.535(3)
C18 Si1 1.887(2)
C23 C24 1.175(3)
S1 O3 1.4327(17)
S1 O4 1.4333(16)
S1 N2 1.6002(19)
Si1 O6 1.6606(16)
N1 O1 1.221(3)
N1 O2 1.225(2)
